data_4515332
loop_
_publ_author_name
'Li, Shuzhen'
'Yan, Dongpeng'

_publ_section_title
;
 Tuning Light-Driven Motion and Bending in Macroscale-Flexible Molecular
 Crystals Based on a Cocrystal Approach.
;
_journal_issue 26
_journal_name_full 'ACS applied materials &amp; interfaces'
_journal_page_first 22703
_journal_page_last 22710
_journal_paper_doi 10.1021/acsami.8b05804
_journal_volume 10
_journal_year 2018
_chemical_formula_moiety 'C8 H F4 O4, C17 H14 N, 1.24637(H2 O)'
_chemical_formula_sum 'C25 H17.49 F4 N O5.25'
_chemical_formula_weight 491.83
_space_group_crystal_system monoclinic
_space_group_IT_number 14
_space_group_name_Hall '-P 2yn'
_space_group_name_H-M_alt 'P 1 21/n 1'
_atom_sites_solution_hydrogens geom
_atom_sites_solution_primary direct
_atom_sites_solution_secondary difmap
_audit_creation_date 2015-12-02
_audit_creation_method
;
  Olex2 1.1
  (compiled 2011.02.15 svn.r1672, GUI svn.r3494)
;
_cell_angle_alpha 90.00
_cell_angle_beta 92.220(7)
_cell_angle_gamma 90.00
_cell_formula_units_Z 4
_cell_length_a 12.6102(11)
_cell_length_b 6.9212(6)
_cell_length_c 25.7217(18)
_cell_measurement_reflns_used 1839
_cell_measurement_temperature 106.1
_cell_measurement_theta_max 29.5211
_cell_measurement_theta_min 3.0414
_cell_volume 2243.2(3)
_computing_cell_refinement
;
CrysAlisPro, Agilent Technologies,
Version 1.171.35.11 (release 16-05-2011 CrysAlis171 .NET)
(compiled May 16 2011,17:55:39)
;
_computing_data_collection
;
CrysAlisPro, Agilent Technologies,
Version 1.171.35.11 (release 16-05-2011 CrysAlis171 .NET)
(compiled May 16 2011,17:55:39)
;
_computing_data_reduction
;
CrysAlisPro, Agilent Technologies,
Version 1.171.35.11 (release 16-05-2011 CrysAlis171 .NET)
(compiled May 16 2011,17:55:39)
;
_computing_molecular_graphics
;
O. V. Dolomanov, L. J. Bourhis, R. J. Gildea, J. A. K. Howard and H. Puschmann,
OLEX2: a complete structure solution, refinement and analysis program.
J. Appl. Cryst. (2009). 42, 339-341.
;
_computing_publication_material
;
O. V. Dolomanov, L. J. Bourhis, R. J. Gildea, J. A. K. Howard and H. Puschmann,
OLEX2: a complete structure solution, refinement and analysis program.
J. Appl. Cryst. (2009). 42, 339-341.
;
_computing_structure_refinement 'SHELXL-97 (Sheldrick, 1997)'
_computing_structure_solution 'A short history of SHELX (Sheldrick, 2007)/Bruker'
_diffrn_ambient_temperature 106.1
_diffrn_detector_area_resol_mean 16.0971
_diffrn_measured_fraction_theta_full 0.998
_diffrn_measured_fraction_theta_max 0.998
_diffrn_measurement_details
;
#__ type_ start__ end____ width___ exp.time_
  1 omega  -73.00  -46.00   1.0000   15.0000
omega____ theta____ kappa____ phi______ frames
    -      -13.4210  -37.0000  150.0000 27

#__ type_ start__ end____ width___ exp.time_
  2 omega  -48.00  -23.00   1.0000   15.0000
omega____ theta____ kappa____ phi______ frames
    -       18.5772  -77.0000    0.0000 25

#__ type_ start__ end____ width___ exp.time_
  3 omega  -50.00   17.00   1.0000   15.0000
omega____ theta____ kappa____ phi______ frames
    -       18.5772  -37.0000   30.0000 67

#__ type_ start__ end____ width___ exp.time_
  4 omega  -49.00  -20.00   1.0000   15.0000
omega____ theta____ kappa____ phi______ frames
    -       18.5772  -37.0000  -30.0000 29

#__ type_ start__ end____ width___ exp.time_
  5 omega   11.00   45.00   1.0000   15.0000
omega____ theta____ kappa____ phi______ frames
    -       18.5772   37.0000   90.0000 34

#__ type_ start__ end____ width___ exp.time_
  6 omega    8.00   87.00   1.0000   15.0000
omega____ theta____ kappa____ phi______ frames
    -       18.5772   37.0000  150.0000 79
;
_diffrn_measurement_device_type 'Xcalibur, Eos, Gemini'
_diffrn_measurement_method '\w scans'
_diffrn_orient_matrix_UB_11 0.0107752000
_diffrn_orient_matrix_UB_12 0.0120335000
_diffrn_orient_matrix_UB_13 0.0270798000
_diffrn_orient_matrix_UB_21 0.0529474000
_diffrn_orient_matrix_UB_22 0.0267638000
_diffrn_orient_matrix_UB_23 -0.0049585000
_diffrn_orient_matrix_UB_31 -0.0157513000
_diffrn_orient_matrix_UB_32 0.0981752000
_diffrn_orient_matrix_UB_33 -0.0019477000
_diffrn_radiation_monochromator graphite
_diffrn_radiation_type 'Mo K\a'
_diffrn_radiation_wavelength 0.7107
_diffrn_reflns_av_R_equivalents 0.0377
_diffrn_reflns_av_unetI/netI 0.0589
_diffrn_reflns_limit_h_max 15
_diffrn_reflns_limit_h_min -15
_diffrn_reflns_limit_k_max 8
_diffrn_reflns_limit_k_min -8
_diffrn_reflns_limit_l_max 31
_diffrn_reflns_limit_l_min -29
_diffrn_reflns_number 10814
_diffrn_reflns_theta_full 26.00
_diffrn_reflns_theta_max 26.00
_diffrn_reflns_theta_min 3.05
_diffrn_source 'Enhance (Mo) X-ray Source'
_exptl_absorpt_coefficient_mu 0.124
_exptl_absorpt_correction_T_max 1.00000
_exptl_absorpt_correction_T_min 0.84455
_exptl_absorpt_correction_type multi-scan
_exptl_absorpt_process_details
;
CrysAlisPro, Agilent Technologies,
Version 1.171.35.11 (release 16-05-2011 CrysAlis171 .NET)
(compiled May 16 2011,17:55:39)
Empirical absorption correction using spherical harmonics,
 implemented in SCALE3 ABSPACK scaling algorithm.
;
_exptl_crystal_colour yellow
_exptl_crystal_density_diffrn 1.456
_exptl_crystal_density_method 'not measured'
_exptl_crystal_description needle-like
_exptl_crystal_F_000 1010
_exptl_crystal_size_max 0.55
_exptl_crystal_size_mid 0.50
_exptl_crystal_size_min 0.04
_refine_diff_density_max 0.410
_refine_diff_density_min -0.330
_refine_diff_density_rms 0.052
_refine_ls_extinction_method none
_refine_ls_goodness_of_fit_ref 1.022
_refine_ls_hydrogen_treatment mixed
_refine_ls_matrix_type full
_refine_ls_number_parameters 330
_refine_ls_number_reflns 4406
_refine_ls_number_restraints 0
_refine_ls_restrained_S_all 1.022
_refine_ls_R_factor_all 0.1033
_refine_ls_R_factor_gt 0.0616
_refine_ls_shift/su_max 0.001
_refine_ls_shift/su_mean 0.000
_refine_ls_structure_factor_coef Fsqd
_refine_ls_weighting_details 'calc w=1/[\s^2^(Fo^2^)+(0.0391P)^2^+1.9438P] where P=(Fo^2^+2Fc^2^)/3'
_refine_ls_weighting_scheme calc
_refine_ls_wR_factor_gt 0.1203
_refine_ls_wR_factor_ref 0.1414
_reflns_number_gt 2855
_reflns_number_total 4406
_reflns_threshold_expression >2sigma(I)
_cod_data_source_file am8b05804_si_003.cif
_cod_data_source_block exp_3720
_cod_original_cell_volume 2243.3(3)
_cod_database_code 4515332
_reflns_odcompleteness_completeness 99.74
_reflns_odcompleteness_iscentric 1
_reflns_odcompleteness_theta 26.32

loop_
_space_group_symop_id
_space_group_symop_operation_xyz
1 'x, y, z'
2 '-x+1/2, y+1/2, -z+1/2'
3 '-x, -y, -z'
4 'x-1/2, -y-1/2, z-1/2'

loop_
_atom_site_label
_atom_site_type_symbol
_atom_site_fract_x
_atom_site_fract_y
_atom_site_fract_z
_atom_site_U_iso_or_equiv
_atom_site_adp_type
_atom_site_occupancy
_atom_site_symmetry_multiplicity
_atom_site_calc_flag
_atom_site_refinement_flags
_atom_site_disorder_assembly
_atom_site_disorder_group
F2 F 0.37186(12) 0.7112(2) 0.25121(6) 0.0371(4) Uani 1 1 d . . .
F1 F 0.44189(13) 0.7453(3) 0.15629(6) 0.0477(5) Uani 1 1 d . . .
F3 F 0.02447(13) 0.8535(3) 0.18733(8) 0.0640(6) Uani 1 1 d . . .
F4 F 0.09564(17) 0.8793(3) 0.09079(8) 0.0688(7) Uani 1 1 d . . .
O4 O 0.21246(17) 0.8299(3) 0.31204(8) 0.0429(5) Uani 1 1 d . . .
H4 H 0.1874 0.8071 0.3412 0.064 Uiso 1 1 calc R . .
C3 C 0.1950(2) 0.7801(4) 0.22246(11) 0.0288(6) Uani 1 1 d . . .
O1 O 0.3231(2) 0.9806(3) 0.04564(8) 0.0612(7) Uani 1 1 d . . .
C1 C 0.3375(2) 0.7742(4) 0.16309(11) 0.0313(7) Uani 1 1 d . . .
C2 C 0.3013(2) 0.7586(4) 0.21256(10) 0.0287(6) Uani 1 1 d . . .
C6 C 0.2710(3) 0.8128(4) 0.12098(11) 0.0366(7) Uani 1 1 d . . .
O2 O 0.3354(3) 0.6603(3) 0.04625(8) 0.0745(9) Uani 1 1 d . . .
C4 C 0.1286(2) 0.8230(4) 0.18014(13) 0.0391(7) Uani 1 1 d . . .
O3 O 0.06840(18) 0.6689(3) 0.28168(10) 0.0592(7) Uani 1 1 d . . .
C7 C 0.1512(3) 0.7532(4) 0.27552(12) 0.0387(7) Uani 1 1 d . . .
C8 C 0.3133(3) 0.8172(5) 0.06600(12) 0.0527(9) Uani 1 1 d . . .
C5 C 0.1650(3) 0.8395(4) 0.13102(12) 0.0425(8) Uani 1 1 d . . .
N1 N -0.1816(2) 0.5220(3) 0.44138(9) 0.0371(6) Uani 1 1 d . . .
H1 H -0.1659 0.5231 0.4750 0.044 Uiso 1 1 calc R . .
C12 C -0.3069(2) 0.4739(4) 0.37320(11) 0.0330(7) Uani 1 1 d . . .
H12 H -0.3773 0.4426 0.3618 0.040 Uiso 1 1 calc R . .
C14 C -0.2591(2) 0.5044(4) 0.28185(11) 0.0379(7) Uani 1 1 d . . .
H14 H -0.3315 0.4798 0.2726 0.045 Uiso 1 1 calc R . .
C21 C -0.1436(2) 0.4646(4) 0.14960(10) 0.0313(7) Uani 1 1 d . . .
C17 C -0.3244(2) 0.5530(4) 0.16867(10) 0.0307(6) Uani 1 1 d . . .
H17 H -0.3766 0.5838 0.1930 0.037 Uiso 1 1 calc R . .
C16 C -0.2220(2) 0.5132(4) 0.18659(10) 0.0306(6) Uani 1 1 d . . .
C15 C -0.1920(2) 0.5255(4) 0.24284(11) 0.0364(7) Uani 1 1 d . . .
H15 H -0.1196 0.5502 0.2520 0.044 Uiso 1 1 calc R . .
C18 C -0.3531(2) 0.5489(4) 0.11534(11) 0.0369(7) Uani 1 1 d . . .
H18 H -0.4241 0.5759 0.1040 0.044 Uiso 1 1 calc R . .
C11 C -0.2300(2) 0.5162(4) 0.33673(10) 0.0303(6) Uani 1 1 d . . .
C20 C -0.1739(2) 0.4629(4) 0.09546(10) 0.0336(7) Uani 1 1 d . . .
C19 C -0.2793(2) 0.5065(4) 0.07996(11) 0.0397(8) Uani 1 1 d . . .
H19 H -0.2994 0.5062 0.0440 0.048 Uiso 1 1 calc R . .
C13 C -0.2798(2) 0.4782(4) 0.42484(11) 0.0344(7) Uani 1 1 d . . .
H13 H -0.3318 0.4495 0.4495 0.041 Uiso 1 1 calc R . .
C10 C -0.1283(2) 0.5624(4) 0.35615(11) 0.0353(7) Uani 1 1 d . . .
H10 H -0.0741 0.5928 0.3328 0.042 Uiso 1 1 calc R . .
C9 C -0.1064(2) 0.5642(4) 0.40817(11) 0.0392(7) Uani 1 1 d . . .
H9 H -0.0369 0.5958 0.4211 0.047 Uiso 1 1 calc R . .
C25 C -0.0969(3) 0.4128(4) 0.05878(11) 0.0447(8) Uani 1 1 d . . .
H25 H -0.1160 0.4144 0.0227 0.054 Uiso 1 1 calc R . .
C22 C -0.0383(2) 0.4110(4) 0.16419(11) 0.0388(7) Uani 1 1 d . . .
H22 H -0.0166 0.4094 0.2000 0.047 Uiso 1 1 calc R . .
C24 C 0.0032(3) 0.3629(5) 0.07448(13) 0.0498(9) Uani 1 1 d . . .
H24 H 0.0534 0.3288 0.0495 0.060 Uiso 1 1 calc R . .
C23 C 0.0328(3) 0.3614(5) 0.12763(12) 0.0474(8) Uani 1 1 d . . .
H23 H 0.1030 0.3256 0.1383 0.057 Uiso 1 1 calc R . .
O5 O 0.3611(3) 0.3158(4) 0.09787(10) 0.0412(8) Uani 0.754(4) 1 d P A 1
H5A H 0.3353 0.2234 0.0791 0.062 Uiso 1 1 d R . .
H5B H 0.3353 0.4167 0.0839 0.062 Uiso 1 1 d R . .
O7 O 0.5175(6) 0.6712(12) -0.0043(3) 0.039(2) Uani 0.246(4) 1 d P A 2
H7A H 0.5334 0.5538 -0.0099 0.059 Uiso 0.246(4) 1 d PR A 2
H7B H 0.4633 0.6742 0.0143 0.059 Uiso 0.246(4) 1 d PR A 2
O6 O 0.2935(9) 0.3160(14) 0.0884(3) 0.0412(8) Uani 0.246(4) 1 d P A 2

loop_
_atom_site_aniso_label
_atom_site_aniso_U_11
_atom_site_aniso_U_22
_atom_site_aniso_U_33
_atom_site_aniso_U_23
_atom_site_aniso_U_13
_atom_site_aniso_U_12
F2 0.0303(9) 0.0507(11) 0.0296(8) 0.0014(8) -0.0058(7) 0.0017(8)
F1 0.0350(10) 0.0674(13) 0.0415(10) -0.0038(9) 0.0110(8) 0.0001(9)
F3 0.0284(10) 0.0688(14) 0.0937(16) -0.0031(12) -0.0122(10) 0.0102(10)
F4 0.0800(15) 0.0611(13) 0.0618(13) 0.0016(11) -0.0435(12) 0.0137(12)
O4 0.0565(14) 0.0386(12) 0.0343(11) 0.0033(10) 0.0126(10) -0.0087(11)
C3 0.0265(15) 0.0221(14) 0.0376(16) -0.0027(12) -0.0016(12) -0.0037(12)
O1 0.118(2) 0.0357(13) 0.0303(11) 0.0005(10) 0.0036(13) -0.0031(14)
C1 0.0289(15) 0.0306(16) 0.0346(15) -0.0025(12) 0.0032(13) -0.0018(13)
C2 0.0266(15) 0.0309(15) 0.0283(14) -0.0002(12) -0.0041(12) -0.0034(13)
C6 0.056(2) 0.0250(15) 0.0278(15) -0.0037(12) -0.0066(14) -0.0045(15)
O2 0.156(3) 0.0355(13) 0.0331(12) -0.0060(11) 0.0131(15) 0.0013(16)
C4 0.0266(15) 0.0351(17) 0.055(2) -0.0014(15) -0.0072(14) 0.0035(14)
O3 0.0429(14) 0.0607(16) 0.0757(17) -0.0053(13) 0.0259(12) -0.0179(13)
C7 0.0424(19) 0.0301(16) 0.0445(18) -0.0029(14) 0.0119(15) 0.0022(15)
C8 0.094(3) 0.0345(19) 0.0285(16) -0.0032(15) -0.0058(17) -0.006(2)
C5 0.0481(19) 0.0327(17) 0.0447(18) -0.0009(14) -0.0230(16) 0.0054(16)
N1 0.0531(16) 0.0307(14) 0.0273(12) -0.0037(11) -0.0007(12) -0.0019(13)
C12 0.0302(15) 0.0329(16) 0.0358(15) -0.0031(13) 0.0018(13) 0.0025(14)
C14 0.0355(16) 0.0456(19) 0.0324(15) 0.0016(14) -0.0010(13) 0.0007(15)
C21 0.0429(17) 0.0227(14) 0.0283(14) 0.0005(12) 0.0038(13) -0.0023(14)
C17 0.0398(17) 0.0248(15) 0.0276(14) 0.0005(12) 0.0031(13) -0.0003(13)
C16 0.0389(16) 0.0281(15) 0.0249(14) -0.0009(12) 0.0018(12) -0.0007(14)
C15 0.0354(16) 0.0420(18) 0.0317(15) 0.0003(14) 0.0009(13) 0.0007(15)
C18 0.0452(18) 0.0326(17) 0.0325(15) 0.0011(13) -0.0044(14) -0.0003(15)
C11 0.0371(16) 0.0300(15) 0.0240(13) -0.0017(12) 0.0034(12) 0.0040(14)
C20 0.0473(18) 0.0246(15) 0.0292(14) -0.0005(12) 0.0050(13) -0.0011(14)
C19 0.060(2) 0.0331(17) 0.0254(14) 0.0000(13) -0.0052(14) -0.0026(16)
C13 0.0411(17) 0.0290(16) 0.0339(15) 0.0003(13) 0.0111(14) 0.0014(14)
C10 0.0336(16) 0.0346(17) 0.0383(16) 0.0006(13) 0.0096(13) -0.0020(14)
C9 0.0405(18) 0.0365(17) 0.0404(17) -0.0052(14) 0.0003(14) -0.0068(15)
C25 0.070(2) 0.0359(18) 0.0289(15) 0.0002(14) 0.0134(16) -0.0034(17)
C22 0.0411(18) 0.0419(18) 0.0338(16) 0.0006(14) 0.0063(14) 0.0031(15)
C24 0.057(2) 0.048(2) 0.0465(19) -0.0021(16) 0.0228(17) 0.0041(18)
C23 0.047(2) 0.048(2) 0.0479(19) 0.0008(16) 0.0115(16) 0.0075(17)
O5 0.056(2) 0.0368(14) 0.0310(14) -0.0072(11) 0.0011(16) 0.0039(18)
O7 0.028(4) 0.057(6) 0.032(4) 0.009(4) 0.001(3) 0.006(4)
O6 0.056(2) 0.0368(14) 0.0310(14) -0.0072(11) 0.0011(16) 0.0039(18)

loop_
_atom_type_symbol
_atom_type_description
_atom_type_scat_dispersion_real
_atom_type_scat_dispersion_imag
_atom_type_scat_source
C C 0.0033 0.0016 'International Tables Vol C Tables 4.2.6.8 and 6.1.1.4'
H H 0.0000 0.0000 'International Tables Vol C Tables 4.2.6.8 and 6.1.1.4'
F F 0.0171 0.0103 'International Tables Vol C Tables 4.2.6.8 and 6.1.1.4'
N N 0.0061 0.0033 'International Tables Vol C Tables 4.2.6.8 and 6.1.1.4'
O O 0.0106 0.0060 'International Tables Vol C Tables 4.2.6.8 and 6.1.1.4'

loop_
_geom_angle_atom_site_label_1
_geom_angle_atom_site_label_2
_geom_angle_atom_site_label_3
_geom_angle
C7 O4 H4 109.5
C2 C3 C7 123.2(3)
C4 C3 C2 116.2(3)
C4 C3 C7 120.6(3)
F1 C1 C2 118.0(2)
F1 C1 C6 119.8(3)
C6 C1 C2 122.2(3)
F2 C2 C3 120.5(2)
F2 C2 C1 117.9(2)
C1 C2 C3 121.5(3)
C1 C6 C8 120.6(3)
C1 C6 C5 116.4(3)
C5 C6 C8 122.9(3)
F3 C4 C3 119.3(3)
F3 C4 C5 118.5(3)
C5 C4 C3 122.1(3)
O4 C7 C3 112.0(3)
O3 C7 O4 126.2(3)
O3 C7 C3 121.8(3)
O1 C8 C6 116.5(3)
O2 C8 O1 126.4(3)
O2 C8 C6 117.0(3)
F4 C5 C6 118.9(3)
F4 C5 C4 119.5(3)
C4 C5 C6 121.6(3)
C13 N1 H1 119.3
C13 N1 C9 121.5(2)
C9 N1 H1 119.3
C11 C12 H12 120.2
C13 C12 H12 120.2
C13 C12 C11 119.6(3)
C15 C14 H14 117.3
C15 C14 C11 125.4(3)
C11 C14 H14 117.3
C20 C21 C16 118.8(3)
C22 C21 C16 123.2(2)
C22 C21 C20 117.9(3)
C16 C17 H17 119.2
C16 C17 C18 121.6(3)
C18 C17 H17 119.2
C21 C16 C15 120.2(3)
C17 C16 C21 118.9(2)
C17 C16 C15 120.9(2)
C14 C15 C16 125.3(3)
C14 C15 H15 117.4
C16 C15 H15 117.4
C17 C18 H18 120.0
C19 C18 C17 120.1(3)
C19 C18 H18 120.0
C12 C11 C14 119.0(3)
C10 C11 C12 117.2(2)
C10 C11 C14 123.8(3)
C19 C20 C21 119.2(3)
C19 C20 C25 121.7(3)
C25 C20 C21 119.0(3)
C18 C19 C20 121.4(3)
C18 C19 H19 119.3
C20 C19 H19 119.3
N1 C13 C12 120.9(3)
N1 C13 H13 119.5
C12 C13 H13 119.5
C11 C10 H10 119.8
C9 C10 C11 120.3(3)
C9 C10 H10 119.8
N1 C9 C10 120.5(3)
N1 C9 H9 119.8
C10 C9 H9 119.8
C20 C25 H25 119.5
C24 C25 C20 121.1(3)
C24 C25 H25 119.5
C21 C22 H22 119.4
C23 C22 C21 121.1(3)
C23 C22 H22 119.4
C25 C24 H24 119.9
C25 C24 C23 120.1(3)
C23 C24 H24 119.9
C22 C23 C24 120.7(3)
C22 C23 H23 119.6
C24 C23 H23 119.6
H5A O5 H5B 104.2
H7A O7 H7B 108.7
H5A O6 H5B 100.0

loop_
_geom_bond_atom_site_label_1
_geom_bond_atom_site_label_2
_geom_bond_distance
F2 C2 1.349(3)
F1 C1 1.349(3)
F3 C4 1.349(3)
F4 C5 1.357(3)
O4 H4 0.8400
O4 C7 1.306(4)
C3 C2 1.382(4)
C3 C4 1.380(4)
C3 C7 1.504(4)
O1 C8 1.255(4)
C1 C2 1.373(4)
C1 C6 1.370(4)
C6 C8 1.531(4)
C6 C5 1.384(4)
O2 C8 1.235(4)
C4 C5 1.366(4)
O3 C7 1.212(4)
N1 H1 0.8800
N1 C13 1.328(4)
N1 C9 1.334(4)
C12 H12 0.9500
C12 C11 1.405(4)
C12 C13 1.359(4)
C14 H14 0.9500
C14 C15 1.345(4)
C14 C11 1.447(4)
C21 C16 1.438(4)
C21 C20 1.429(4)
C21 C22 1.416(4)
C17 H17 0.9500
C17 C16 1.382(4)
C17 C18 1.405(4)
C16 C15 1.484(4)
C15 H15 0.9500
C18 H18 0.9500
C18 C19 1.358(4)
C11 C10 1.396(4)
C20 C19 1.406(4)
C20 C25 1.422(4)
C19 H19 0.9500
C13 H13 0.9500
C10 H10 0.9500
C10 C9 1.356(4)
C9 H9 0.9500
C25 H25 0.9500
C25 C24 1.355(4)
C22 H22 0.9500
C22 C23 1.368(4)
C24 H24 0.9500
C24 C23 1.403(4)
C23 H23 0.9500
O5 H5A 0.8572
O5 H5B 0.8455
O7 H7A 0.8503
O7 H7B 0.8497
O6 H5A 0.8695
O6 H5B 0.8843

loop_
_geom_torsion_atom_site_label_1
_geom_torsion_atom_site_label_2
_geom_torsion_atom_site_label_3
_geom_torsion_atom_site_label_4
_geom_torsion
F1 C1 C2 F2 -1.4(4)
F1 C1 C2 C3 -177.9(3)
F1 C1 C6 C8 1.9(4)
F1 C1 C6 C5 179.6(3)
F3 C4 C5 F4 -2.2(4)
F3 C4 C5 C6 179.1(3)
C3 C4 C5 F4 179.1(3)
C3 C4 C5 C6 0.4(5)
C1 C6 C8 O1 -105.9(4)
C1 C6 C8 O2 73.4(4)
C1 C6 C5 F4 179.6(3)
C1 C6 C5 C4 -1.7(4)
C2 C3 C4 F3 -177.4(3)
C2 C3 C4 C5 1.3(4)
C2 C3 C7 O4 41.7(4)
C2 C3 C7 O3 -138.3(3)
C2 C1 C6 C8 -176.3(3)
C2 C1 C6 C5 1.3(4)
C6 C1 C2 F2 176.9(2)
C6 C1 C2 C3 0.4(4)
C4 C3 C2 F2 -178.1(2)
C4 C3 C2 C1 -1.7(4)
C4 C3 C7 O4 -140.2(3)
C4 C3 C7 O3 39.8(4)
C7 C3 C2 F2 0.1(4)
C7 C3 C2 C1 176.5(3)
C7 C3 C4 F3 4.4(4)
C7 C3 C4 C5 -176.9(3)
C8 C6 C5 F4 -2.8(4)
C8 C6 C5 C4 175.9(3)
C5 C6 C8 O1 76.6(4)
C5 C6 C8 O2 -104.1(4)
C12 C11 C10 C9 0.4(4)
C14 C11 C10 C9 -177.8(3)
C21 C16 C15 C14 -156.3(3)
C21 C20 C19 C18 -0.4(4)
C21 C20 C25 C24 1.5(4)
C21 C22 C23 C24 0.2(5)
C17 C16 C15 C14 25.5(4)
C17 C18 C19 C20 1.0(4)
C16 C21 C20 C19 -0.7(4)
C16 C21 C20 C25 -179.3(3)
C16 C21 C22 C23 178.4(3)
C16 C17 C18 C19 -0.5(4)
C15 C14 C11 C12 -174.3(3)
C15 C14 C11 C10 3.9(5)
C18 C17 C16 C21 -0.7(4)
C18 C17 C16 C15 177.6(3)
C11 C12 C13 N1 0.1(4)
C11 C14 C15 C16 180.0(3)
C11 C10 C9 N1 0.0(4)
C20 C21 C16 C17 1.2(4)
C20 C21 C16 C15 -177.1(3)
C20 C21 C22 C23 0.8(4)
C20 C25 C24 C23 -0.5(5)
C19 C20 C25 C24 -177.0(3)
C13 N1 C9 C10 -0.4(4)
C13 C12 C11 C14 177.9(3)
C13 C12 C11 C10 -0.4(4)
C9 N1 C13 C12 0.4(4)
C25 C20 C19 C18 178.1(3)
C25 C24 C23 C22 -0.3(5)
C22 C21 C16 C17 -176.3(3)
C22 C21 C16 C15 5.4(4)
C22 C21 C20 C19 177.0(3)
C22 C21 C20 C25 -1.6(4)
